data_7105323
loop_
_publ_author_name
'Traut, Stephan'
'von H\"anisch, Carsten'

_publ_section_title
;
 Synthesis of molecular lead-pnictogen compounds including
 [Pb4(SbSiiPr3)6], the first structurally characterised compound with a
 lead-antimony bond.
;
_journal_issue 9
_journal_name_full 'Chemical communications (Cambridge, England)'
_journal_page_first 1538
_journal_page_last 1540
_journal_paper_doi 10.1039/b921473a
_journal_volume 46
_journal_year 2010
_chemical_formula_sum 'C54 H122 Pb4 Sb6 Si6'
_chemical_formula_weight 2499.32
_chemical_name_systematic
;
?
;
_space_group_IT_number 14
_symmetry_cell_setting monoclinic
_symmetry_space_group_name_Hall '-P 2ybc'
_symmetry_space_group_name_H-M 'P 1 21/c 1'
_atom_sites_solution_hydrogens geom
_atom_sites_solution_primary direct
_atom_sites_solution_secondary difmap
_audit_creation_method SHELXL-97
_cell_angle_alpha 90.00
_cell_angle_beta 105.03(3)
_cell_angle_gamma 90.00
_cell_formula_units_Z 4
_cell_length_a 23.786(5)
_cell_length_b 13.266(3)
_cell_length_c 26.391(5)
_cell_measurement_reflns_used 1422
_cell_measurement_temperature 180(2)
_cell_measurement_theta_max 26.09
_cell_measurement_theta_min 1.53
_cell_volume 8043(3)
_computing_structure_refinement 'SHELXL-97 (Sheldrick, 1997)'
_computing_structure_solution 'SHELXS-97 (Sheldrick, 1990)'
_diffrn_ambient_temperature 180(2)
_diffrn_measured_fraction_theta_full 0.951
_diffrn_measured_fraction_theta_max 0.951
_diffrn_measurement_device_type 'STOE IPDS 2'
_diffrn_radiation_monochromator graphite
_diffrn_radiation_source 'fine-focus sealed tube'
_diffrn_radiation_type MoK\a
_diffrn_radiation_wavelength 0.71073
_diffrn_reflns_av_R_equivalents 0.0530
_diffrn_reflns_av_sigmaI/netI 0.0429
_diffrn_reflns_limit_h_max 28
_diffrn_reflns_limit_h_min -25
_diffrn_reflns_limit_k_max 16
_diffrn_reflns_limit_k_min -14
_diffrn_reflns_limit_l_max 31
_diffrn_reflns_limit_l_min -32
_diffrn_reflns_number 33876
_diffrn_reflns_theta_full 25.66
_diffrn_reflns_theta_max 25.66
_diffrn_reflns_theta_min 1.60
_exptl_absorpt_coefficient_mu 10.438
_exptl_absorpt_correction_T_max 0.3878
_exptl_absorpt_correction_T_min 0.1355
_exptl_absorpt_correction_type integration
_exptl_crystal_colour black
_exptl_crystal_density_diffrn 2.064
_exptl_crystal_density_method 'not measured'
_exptl_crystal_description rod
_exptl_crystal_F_000 4656
_exptl_crystal_size_max 0.4
_exptl_crystal_size_mid 0.2
_exptl_crystal_size_min 0.1
_refine_diff_density_max 6.737
_refine_diff_density_min -1.243
_refine_diff_density_rms 0.210
_refine_ls_extinction_method none
_refine_ls_goodness_of_fit_ref 1.028
_refine_ls_hydrogen_treatment constr
_refine_ls_matrix_type full
_refine_ls_number_parameters 630
_refine_ls_number_reflns 14477
_refine_ls_number_restraints 0
_refine_ls_restrained_S_all 1.028
_refine_ls_R_factor_all 0.0565
_refine_ls_R_factor_gt 0.0458
_refine_ls_shift/su_max 0.002
_refine_ls_shift/su_mean 0.000
_refine_ls_structure_factor_coef Fsqd
_refine_ls_weighting_details 'calc w=1/[\s^2^(Fo^2^)+(0.0623P)^2^+58.1389P] where P=(Fo^2^+2Fc^2^)/3'
_refine_ls_weighting_scheme calc
_refine_ls_wR_factor_gt 0.1134
_refine_ls_wR_factor_ref 0.1181
_reflns_number_gt 12169
_reflns_number_total 14477
_reflns_threshold_expression >2sigma(I)
_cod_data_source_file b921473a.txt
_cod_data_source_block e:\traut\crystal\st155\p21c
_cod_original_sg_symbol_H-M P2(1)/c
_cod_database_code 7105323

loop_
_symmetry_equiv_pos_as_xyz
'x, y, z'
'-x, y+1/2, -z+1/2'
'-x, -y, -z'
'x, -y-1/2, z-1/2'

loop_
_atom_site_label
_atom_site_type_symbol
_atom_site_fract_x
_atom_site_fract_y
_atom_site_fract_z
_atom_site_U_iso_or_equiv
_atom_site_adp_type
_atom_site_occupancy
_atom_site_symmetry_multiplicity
_atom_site_calc_flag
_atom_site_refinement_flags
_atom_site_disorder_assembly
_atom_site_disorder_group
Si1 Si 0.27001(12) 0.7270(2) 0.11646(11) 0.0333(6) Uani 1 1 d . . .
Si2 Si 0.21404(12) 0.6097(2) -0.15178(11) 0.0352(6) Uani 1 1 d . . .
Si3 Si 0.10109(14) 0.1881(2) -0.14828(11) 0.0421(7) Uani 1 1 d . . .
Si4 Si 0.08880(11) 0.2454(2) 0.06565(10) 0.0301(5) Uani 1 1 d . . .
Si5 Si 0.43307(12) 0.2171(2) 0.00761(11) 0.0321(6) Uani 1 1 d . . .
Si6 Si 0.38742(14) 0.3946(3) 0.21636(11) 0.0417(7) Uani 1 1 d . . .
Sb1 Sb 0.27286(3) 0.54577(5) 0.07983(2) 0.02957(14) Uani 1 1 d . . .
Sb2 Sb 0.23572(3) 0.48975(5) -0.07220(2) 0.03517(15) Uani 1 1 d . . .
Sb3 Sb 0.17999(3) 0.16326(5) -0.06037(3) 0.03563(15) Uani 1 1 d . . .
Sb4 Sb 0.17087(3) 0.29484(5) 0.02131(2) 0.02977(14) Uani 1 1 d . . .
Sb5 Sb 0.34159(3) 0.30862(5) 0.01750(2) 0.02981(14) Uani 1 1 d . . .
Sb6 Sb 0.28014(3) 0.40067(5) 0.15916(2) 0.03358(15) Uani 1 1 d . . .
Pb1 Pb 0.350266(17) 0.52868(3) 0.006737(15) 0.03501(10) Uani 1 1 d . . .
Pb2 Pb 0.159282(16) 0.51574(3) -0.001368(14) 0.03360(10) Uani 1 1 d . . .
Pb3 Pb 0.270642(17) 0.28136(3) -0.092163(14) 0.03707(10) Uani 1 1 d . . .
Pb4 Pb 0.281749(16) 0.22234(3) 0.092894(14) 0.03323(10) Uani 1 1 d . . .
C1 C 0.2084(5) 0.7382(9) 0.1497(5) 0.046(3) Uani 1 1 d . . .
H1A H 0.2108 0.8080 0.1644 0.055 Uiso 1 1 calc R . .
C2 C 0.1487(5) 0.7283(11) 0.1130(6) 0.057(3) Uani 1 1 d . . .
H2A H 0.1449 0.6622 0.0959 0.068 Uiso 1 1 calc R . .
H2B H 0.1429 0.7814 0.0864 0.068 Uiso 1 1 calc R . .
H2C H 0.1193 0.7349 0.1329 0.068 Uiso 1 1 calc R . .
C3 C 0.2159(6) 0.6670(11) 0.1962(5) 0.060(3) Uani 1 1 d . . .
H3A H 0.2526 0.6821 0.2222 0.072 Uiso 1 1 calc R . .
H3B H 0.2165 0.5972 0.1842 0.072 Uiso 1 1 calc R . .
H3C H 0.1833 0.6759 0.2123 0.072 Uiso 1 1 calc R . .
C4 C 0.3413(5) 0.7520(9) 0.1665(4) 0.044(3) Uani 1 1 d . . .
H4A H 0.3484 0.6936 0.1914 0.052 Uiso 1 1 calc R . .
C5 C 0.3942(5) 0.7590(11) 0.1438(5) 0.058(3) Uani 1 1 d . . .
H5A H 0.3887 0.8147 0.1186 0.070 Uiso 1 1 calc R . .
H5B H 0.3985 0.6957 0.1260 0.070 Uiso 1 1 calc R . .
H5C H 0.4293 0.7711 0.1722 0.070 Uiso 1 1 calc R . .
C6 C 0.3397(7) 0.8485(15) 0.1999(7) 0.087(6) Uani 1 1 d . . .
H6A H 0.3092 0.8413 0.2185 0.104 Uiso 1 1 calc R . .
H6B H 0.3313 0.9074 0.1768 0.104 Uiso 1 1 calc R . .
H6C H 0.3774 0.8574 0.2254 0.104 Uiso 1 1 calc R . .
C7 C 0.2560(6) 0.8142(9) 0.0574(5) 0.049(3) Uani 1 1 d . . .
H7A H 0.2160 0.7987 0.0353 0.059 Uiso 1 1 calc R . .
C8 C 0.2969(7) 0.8049(11) 0.0222(5) 0.064(4) Uani 1 1 d . . .
H8A H 0.2950 0.7362 0.0082 0.077 Uiso 1 1 calc R . .
H8B H 0.3367 0.8196 0.0425 0.077 Uiso 1 1 calc R . .
H8C H 0.2854 0.8529 -0.0068 0.077 Uiso 1 1 calc R . .
C9 C 0.2558(9) 0.9276(10) 0.0747(8) 0.088(5) Uani 1 1 d . . .
H9A H 0.2936 0.9444 0.0986 0.105 Uiso 1 1 calc R . .
H9B H 0.2250 0.9380 0.0926 0.105 Uiso 1 1 calc R . .
H9C H 0.2488 0.9710 0.0436 0.105 Uiso 1 1 calc R . .
C10 C 0.1397(5) 0.5786(10) -0.1973(4) 0.045(3) Uani 1 1 d . . .
H10A H 0.1399 0.5047 -0.2045 0.053 Uiso 1 1 calc R . .
C11 C 0.0895(6) 0.5969(11) -0.1734(6) 0.061(3) Uani 1 1 d . . .
H11A H 0.0887 0.6682 -0.1640 0.073 Uiso 1 1 calc R . .
H11B H 0.0943 0.5553 -0.1419 0.073 Uiso 1 1 calc R . .
H11C H 0.0530 0.5792 -0.1989 0.073 Uiso 1 1 calc R . .
C12 C 0.1279(6) 0.6310(14) -0.2501(5) 0.072(5) Uani 1 1 d . . .
H12A H 0.1576 0.6114 -0.2679 0.086 Uiso 1 1 calc R . .
H12B H 0.1290 0.7042 -0.2449 0.086 Uiso 1 1 calc R . .
H12C H 0.0894 0.6113 -0.2717 0.086 Uiso 1 1 calc R . .
C13 C 0.2703(5) 0.5836(9) -0.1893(4) 0.045(3) Uani 1 1 d . . .
H13A H 0.2655 0.6379 -0.2163 0.054 Uiso 1 1 calc R . .
C14 C 0.2611(7) 0.4847(11) -0.2193(6) 0.065(4) Uani 1 1 d . . .
H14A H 0.2230 0.4856 -0.2450 0.077 Uiso 1 1 calc R . .
H14B H 0.2625 0.4288 -0.1948 0.077 Uiso 1 1 calc R . .
H14C H 0.2917 0.4760 -0.2376 0.077 Uiso 1 1 calc R . .
C15 C 0.3330(6) 0.5914(16) -0.1559(6) 0.082(6) Uani 1 1 d . . .
H15A H 0.3395 0.5423 -0.1273 0.099 Uiso 1 1 calc R . .
H15B H 0.3402 0.6595 -0.1413 0.099 Uiso 1 1 calc R . .
H15C H 0.3597 0.5775 -0.1778 0.099 Uiso 1 1 calc R . .
C16 C 0.2194(10) 0.7437(12) -0.1279(8) 0.091(6) Uani 1 1 d . . .
C19 C 0.0677(5) 0.3186(9) -0.1601(4) 0.048(3) Uani 1 1 d . . .
H19A H 0.0990 0.3647 -0.1652 0.058 Uiso 1 1 calc R . .
C20 C 0.0455(6) 0.3627(10) -0.1167(5) 0.052(3) Uani 1 1 d . . .
H20C H 0.0294 0.4298 -0.1270 0.063 Uiso 1 1 calc R . .
H20B H 0.0776 0.3680 -0.0848 0.063 Uiso 1 1 calc R . .
H20A H 0.0151 0.3190 -0.1098 0.063 Uiso 1 1 calc R . .
C21 C 0.0185(7) 0.3215(13) -0.2115(5) 0.073(4) Uani 1 1 d . . .
H21A H -0.0118 0.2729 -0.2094 0.087 Uiso 1 1 calc R . .
H21B H 0.0344 0.3041 -0.2411 0.087 Uiso 1 1 calc R . .
H21C H 0.0017 0.3893 -0.2167 0.087 Uiso 1 1 calc R . .
C22 C 0.1379(7) 0.1581(12) -0.2043(5) 0.066(4) Uani 1 1 d . . .
H22A H 0.1062 0.1306 -0.2337 0.079 Uiso 1 1 calc R . .
C23 C 0.1833(8) 0.0770(14) -0.1917(6) 0.082(5) Uani 1 1 d . . .
H23A H 0.1656 0.0142 -0.1838 0.098 Uiso 1 1 calc R . .
H23B H 0.2145 0.0972 -0.1612 0.098 Uiso 1 1 calc R . .
H23C H 0.1994 0.0665 -0.2219 0.098 Uiso 1 1 calc R . .
C24 C 0.1602(7) 0.2518(14) -0.2266(6) 0.073(4) Uani 1 1 d . . .
H24A H 0.1892 0.2861 -0.1987 0.088 Uiso 1 1 calc R . .
H24B H 0.1276 0.2976 -0.2409 0.088 Uiso 1 1 calc R . .
H24C H 0.1782 0.2320 -0.2546 0.088 Uiso 1 1 calc R . .
C25 C 0.0410(5) 0.0901(10) -0.1545(5) 0.052(3) Uani 1 1 d . . .
H25A H 0.0134 0.1019 -0.1897 0.062 Uiso 1 1 calc R . .
C26 C 0.0600(8) -0.0176(12) -0.1549(8) 0.084(5) Uani 1 1 d . . .
H26A H 0.0889 -0.0328 -0.1219 0.101 Uiso 1 1 calc R . .
H26B H 0.0773 -0.0282 -0.1844 0.101 Uiso 1 1 calc R . .
H26C H 0.0263 -0.0620 -0.1587 0.101 Uiso 1 1 calc R . .
C27 C 0.0049(7) 0.1041(13) -0.1147(7) 0.076(4) Uani 1 1 d . . .
H27A H -0.0132 0.1710 -0.1193 0.092 Uiso 1 1 calc R . .
H27B H 0.0303 0.0981 -0.0791 0.092 Uiso 1 1 calc R . .
H27C H -0.0254 0.0523 -0.1203 0.092 Uiso 1 1 calc R . .
C28 C 0.0973(5) 0.3291(8) 0.1249(4) 0.036(2) Uani 1 1 d . . .
H28A H 0.1336 0.3064 0.1508 0.043 Uiso 1 1 calc R . .
C29 C 0.0474(6) 0.3114(11) 0.1510(5) 0.059(3) Uani 1 1 d . . .
H29A H 0.0473 0.2407 0.1617 0.071 Uiso 1 1 calc R . .
H29B H 0.0101 0.3274 0.1261 0.071 Uiso 1 1 calc R . .
H29C H 0.0528 0.3549 0.1820 0.071 Uiso 1 1 calc R . .
C30 C 0.1043(6) 0.4438(9) 0.1178(5) 0.049(3) Uani 1 1 d . . .
H30A H 0.0701 0.4698 0.0920 0.059 Uiso 1 1 calc R . .
H30B H 0.1392 0.4563 0.1055 0.059 Uiso 1 1 calc R . .
H30C H 0.1082 0.4780 0.1515 0.059 Uiso 1 1 calc R . .
C31 C 0.0968(5) 0.1107(8) 0.0896(4) 0.040(2) Uani 1 1 d . . .
H31A H 0.0622 0.0966 0.1034 0.048 Uiso 1 1 calc R . .
C32 C 0.1499(6) 0.0900(10) 0.1347(5) 0.051(3) Uani 1 1 d . . .
H32A H 0.1487 0.1330 0.1646 0.061 Uiso 1 1 calc R . .
H32B H 0.1852 0.1047 0.1235 0.061 Uiso 1 1 calc R . .
H32C H 0.1500 0.0191 0.1450 0.061 Uiso 1 1 calc R . .
C33 C 0.0938(6) 0.0354(9) 0.0453(5) 0.053(3) Uani 1 1 d . . .
H33A H 0.1255 0.0490 0.0287 0.063 Uiso 1 1 calc R . .
H33B H 0.0564 0.0421 0.0191 0.063 Uiso 1 1 calc R . .
H33C H 0.0978 -0.0332 0.0595 0.063 Uiso 1 1 calc R . .
C34 C 0.0150(4) 0.2555(8) 0.0154(4) 0.033(2) Uani 1 1 d . . .
H34A H 0.0190 0.2223 -0.0175 0.040 Uiso 1 1 calc R . .
C35 C -0.0350(5) 0.2030(10) 0.0311(5) 0.053(3) Uani 1 1 d . . .
H35A H -0.0394 0.2318 0.0640 0.063 Uiso 1 1 calc R . .
H35B H -0.0266 0.1308 0.0358 0.063 Uiso 1 1 calc R . .
H35C H -0.0711 0.2127 0.0035 0.063 Uiso 1 1 calc R . .
C36 C -0.0014(5) 0.3672(9) 0.0017(5) 0.047(3) Uani 1 1 d . . .
H36A H 0.0283 0.3985 -0.0129 0.056 Uiso 1 1 calc R . .
H36B H -0.0035 0.4033 0.0335 0.056 Uiso 1 1 calc R . .
H36C H -0.0392 0.3704 -0.0242 0.056 Uiso 1 1 calc R . .
C37 C 0.4000(7) 0.5101(13) 0.2606(5) 0.071(4) Uani 1 1 d . . .
H37A H 0.4002 0.5679 0.2364 0.085 Uiso 1 1 calc R . .
C38 C 0.3540(9) 0.5362(17) 0.2874(7) 0.107(8) Uani 1 1 d . . .
H38A H 0.3495 0.4806 0.3105 0.128 Uiso 1 1 calc R . .
H38B H 0.3171 0.5475 0.2611 0.128 Uiso 1 1 calc R . .
H38C H 0.3652 0.5975 0.3082 0.128 Uiso 1 1 calc R . .
C39 C 0.4609(8) 0.5134(16) 0.3003(7) 0.095(6) Uani 1 1 d . . .
H39A H 0.4911 0.5120 0.2812 0.115 Uiso 1 1 calc R . .
H39B H 0.4654 0.4549 0.3237 0.115 Uiso 1 1 calc R . .
H39C H 0.4645 0.5754 0.3211 0.115 Uiso 1 1 calc R . .
C40 C 0.4433(5) 0.3923(12) 0.1777(5) 0.057(3) Uani 1 1 d . . .
H40A H 0.4271 0.3460 0.1476 0.069 Uiso 1 1 calc R . .
C41 C 0.5034(6) 0.3482(15) 0.2054(6) 0.074(4) Uani 1 1 d . . .
H41A H 0.4988 0.2780 0.2151 0.089 Uiso 1 1 calc R . .
H41B H 0.5206 0.3876 0.2370 0.089 Uiso 1 1 calc R . .
H41C H 0.5289 0.3511 0.1816 0.089 Uiso 1 1 calc R . .
C42 C 0.4498(7) 0.4948(14) 0.1526(6) 0.075(5) Uani 1 1 d . . .
H42A H 0.4624 0.5456 0.1802 0.090 Uiso 1 1 calc R . .
H42B H 0.4122 0.5148 0.1293 0.090 Uiso 1 1 calc R . .
H42C H 0.4788 0.4893 0.1323 0.090 Uiso 1 1 calc R . .
C43 C 0.3950(6) 0.2741(11) 0.2573(5) 0.059(3) Uani 1 1 d . . .
H43A H 0.4345 0.2763 0.2825 0.070 Uiso 1 1 calc R . .
C44 C 0.3924(9) 0.1795(14) 0.2269(7) 0.089(5) Uani 1 1 d . . .
H44A H 0.4237 0.1794 0.2089 0.106 Uiso 1 1 calc R . .
H44B H 0.3547 0.1750 0.2008 0.106 Uiso 1 1 calc R . .
H44C H 0.3972 0.1216 0.2507 0.106 Uiso 1 1 calc R . .
C45 C 0.3507(11) 0.2663(17) 0.2907(8) 0.111(7) Uani 1 1 d . . .
H45A H 0.3111 0.2656 0.2676 0.133 Uiso 1 1 calc R . .
H45B H 0.3552 0.3244 0.3144 0.133 Uiso 1 1 calc R . .
H45C H 0.3576 0.2041 0.3114 0.133 Uiso 1 1 calc R . .
C46 C 0.4410(5) 0.2460(9) -0.0608(4) 0.044(2) Uani 1 1 d . . .
H46A H 0.4052 0.2172 -0.0852 0.052 Uiso 1 1 calc R . .
C47 C 0.4412(7) 0.3567(10) -0.0759(5) 0.062(4) Uani 1 1 d . . .
H47A H 0.4740 0.3909 -0.0519 0.074 Uiso 1 1 calc R . .
H47B H 0.4047 0.3883 -0.0738 0.074 Uiso 1 1 calc R . .
H47C H 0.4452 0.3621 -0.1119 0.074 Uiso 1 1 calc R . .
C48 C 0.4918(7) 0.1893(12) -0.0733(6) 0.068(4) Uani 1 1 d . . .
H48A H 0.4856 0.1166 -0.0713 0.081 Uiso 1 1 calc R . .
H48B H 0.5282 0.2082 -0.0479 0.081 Uiso 1 1 calc R . .
H48C H 0.4942 0.2070 -0.1088 0.081 Uiso 1 1 calc R . .
C49 C 0.4982(4) 0.2557(9) 0.0620(4) 0.043(2) Uani 1 1 d . . .
H49A H 0.4861 0.2526 0.0955 0.052 Uiso 1 1 calc R . .
C50 C 0.5171(5) 0.3651(10) 0.0558(6) 0.060(4) Uani 1 1 d . . .
H50A H 0.4849 0.4110 0.0562 0.072 Uiso 1 1 calc R . .
H50B H 0.5277 0.3720 0.0225 0.072 Uiso 1 1 calc R . .
H50C H 0.5508 0.3820 0.0849 0.072 Uiso 1 1 calc R . .
C51 C 0.5514(5) 0.1857(11) 0.0685(6) 0.060(3) Uani 1 1 d . . .
H51C H 0.5832 0.2100 0.0975 0.072 Uiso 1 1 calc R . .
H51B H 0.5640 0.1854 0.0360 0.072 Uiso 1 1 calc R . .
H51A H 0.5407 0.1171 0.0762 0.072 Uiso 1 1 calc R . .
C52 C 0.4204(5) 0.0761(8) 0.0119(5) 0.044(3) Uani 1 1 d . . .
H52A H 0.4557 0.0415 0.0065 0.053 Uiso 1 1 calc R . .
C53 C 0.3693(6) 0.0379(9) -0.0299(6) 0.057(3) Uani 1 1 d . . .
H53A H 0.3753 0.0521 -0.0645 0.069 Uiso 1 1 calc R . .
H53B H 0.3337 0.0716 -0.0266 0.069 Uiso 1 1 calc R . .
H53C H 0.3654 -0.0350 -0.0258 0.069 Uiso 1 1 calc R . .
C54 C 0.4150(6) 0.0458(9) 0.0659(6) 0.056(3) Uani 1 1 d . . .
H54C H 0.4087 -0.0271 0.0668 0.067 Uiso 1 1 calc R . .
H54B H 0.3820 0.0812 0.0735 0.067 Uiso 1 1 calc R . .
H54A H 0.4508 0.0638 0.0923 0.067 Uiso 1 1 calc R . .
C55 C 0.1794(8) 0.7720(11) -0.0930(6) 0.075(4) Uani 1 1 d . . .
H55A H 0.1886 0.7298 -0.0615 0.090 Uiso 1 1 calc R . .
H55B H 0.1388 0.7613 -0.1124 0.090 Uiso 1 1 calc R . .
H55C H 0.1853 0.8431 -0.0828 0.090 Uiso 1 1 calc R . .
C56 C 0.2697(16) 0.806(3) -0.1296(14) 0.077(9) Uiso 0.50 1 d P . .
C57 C 0.2394(16) 0.824(3) -0.1589(14) 0.078(9) Uiso 0.50 1 d P . .

loop_
_atom_site_aniso_label
_atom_site_aniso_U_11
_atom_site_aniso_U_22
_atom_site_aniso_U_33
_atom_site_aniso_U_23
_atom_site_aniso_U_13
_atom_site_aniso_U_12
Si1 0.0334(13) 0.0322(14) 0.0351(13) -0.0069(11) 0.0105(11) 0.0005(11)
Si2 0.0356(14) 0.0363(15) 0.0351(13) 0.0091(11) 0.0118(11) 0.0030(12)
Si3 0.0440(16) 0.0469(17) 0.0328(14) -0.0009(12) 0.0052(12) -0.0129(14)
Si4 0.0309(13) 0.0297(13) 0.0306(12) 0.0042(10) 0.0095(10) 0.0006(11)
Si5 0.0289(13) 0.0283(13) 0.0409(14) -0.0004(11) 0.0124(11) 0.0030(10)
Si6 0.0432(16) 0.0513(18) 0.0280(13) 0.0032(12) 0.0045(12) -0.0003(14)
Sb1 0.0353(3) 0.0258(3) 0.0289(3) -0.0033(2) 0.0108(2) -0.0002(2)
Sb2 0.0387(4) 0.0398(4) 0.0282(3) 0.0072(3) 0.0108(3) 0.0067(3)
Sb3 0.0382(3) 0.0357(4) 0.0320(3) -0.0039(3) 0.0073(3) -0.0022(3)
Sb4 0.0276(3) 0.0304(3) 0.0319(3) 0.0022(2) 0.0086(2) -0.0013(2)
Sb5 0.0262(3) 0.0290(3) 0.0347(3) -0.0014(2) 0.0086(2) 0.0036(2)
Sb6 0.0350(3) 0.0383(4) 0.0287(3) -0.0001(3) 0.0105(3) 0.0016(3)
Pb1 0.0374(2) 0.0320(2) 0.0385(2) 0.00067(15) 0.01497(16) 0.00006(15)
Pb2 0.03361(19) 0.0321(2) 0.03596(19) 0.00295(14) 0.01058(15) 0.00291(15)
Pb3 0.0364(2) 0.0458(2) 0.03088(18) -0.00516(16) 0.01199(15) -0.00057(17)
Pb4 0.03477(19) 0.02964(19) 0.03583(19) 0.00273(14) 0.01013(15) 0.00250(15)
C1 0.044(6) 0.033(6) 0.067(7) -0.012(5) 0.025(5) -0.001(5)
C2 0.037(6) 0.059(8) 0.074(9) -0.011(7) 0.015(6) 0.001(6)
C3 0.060(8) 0.069(9) 0.062(8) -0.001(7) 0.036(7) 0.013(7)
C4 0.036(5) 0.048(6) 0.044(6) -0.014(5) 0.006(5) -0.002(5)
C5 0.042(6) 0.067(9) 0.062(8) -0.015(7) 0.006(6) -0.006(6)
C6 0.055(8) 0.123(15) 0.082(10) -0.071(11) 0.017(8) -0.020(9)
C7 0.055(7) 0.038(6) 0.052(7) 0.002(5) 0.010(5) 0.006(5)
C8 0.093(11) 0.055(8) 0.047(7) 0.015(6) 0.025(7) 0.011(7)
C9 0.126(15) 0.036(7) 0.108(13) 0.011(8) 0.041(12) 0.028(9)
C10 0.032(5) 0.054(7) 0.049(6) 0.023(5) 0.013(5) 0.001(5)
C11 0.047(7) 0.061(8) 0.080(9) 0.015(7) 0.023(7) 0.001(6)
C12 0.045(7) 0.109(13) 0.052(7) 0.035(8) -0.005(6) -0.011(8)
C13 0.042(6) 0.053(7) 0.040(6) 0.015(5) 0.011(5) -0.001(5)
C14 0.081(10) 0.057(8) 0.070(9) 0.001(7) 0.046(8) -0.002(7)
C15 0.035(7) 0.145(17) 0.067(9) 0.037(10) 0.014(6) -0.002(8)
C16 0.137(17) 0.042(8) 0.113(14) 0.001(8) 0.069(13) -0.012(9)
C19 0.049(7) 0.046(7) 0.041(6) 0.007(5) -0.004(5) -0.008(5)
C20 0.057(7) 0.049(7) 0.047(6) 0.007(5) 0.006(6) 0.001(6)
C21 0.077(10) 0.076(10) 0.050(7) 0.010(7) -0.011(7) -0.002(8)
C22 0.073(9) 0.079(10) 0.045(7) -0.019(7) 0.016(6) -0.026(8)
C23 0.093(12) 0.092(12) 0.065(9) -0.031(9) 0.031(9) -0.014(10)
C24 0.066(9) 0.103(12) 0.051(8) 0.007(8) 0.017(7) -0.018(9)
C25 0.048(7) 0.059(8) 0.040(6) -0.001(5) -0.001(5) -0.020(6)
C26 0.090(12) 0.061(10) 0.107(13) -0.031(9) 0.034(10) -0.030(9)
C27 0.071(10) 0.069(10) 0.089(11) -0.007(8) 0.021(8) -0.026(8)
C28 0.040(5) 0.031(5) 0.039(5) -0.005(4) 0.016(4) -0.001(4)
C29 0.062(8) 0.069(9) 0.055(7) -0.005(6) 0.032(6) -0.008(7)
C30 0.064(8) 0.038(6) 0.046(6) -0.010(5) 0.013(6) 0.005(5)
C31 0.040(5) 0.032(5) 0.050(6) 0.008(5) 0.016(5) 0.002(4)
C32 0.059(7) 0.048(7) 0.047(6) 0.010(5) 0.017(6) 0.014(6)
C33 0.067(8) 0.030(6) 0.064(7) 0.004(5) 0.022(6) 0.003(5)
C34 0.027(5) 0.035(5) 0.038(5) 0.001(4) 0.009(4) -0.002(4)
C35 0.031(5) 0.061(8) 0.063(7) 0.004(6) 0.007(5) -0.015(5)
C36 0.039(6) 0.041(6) 0.058(7) 0.011(5) 0.007(5) 0.004(5)
C37 0.071(9) 0.086(11) 0.042(7) -0.008(7) -0.010(7) 0.001(8)
C38 0.097(14) 0.127(17) 0.081(12) -0.054(12) -0.003(10) 0.033(13)
C39 0.085(12) 0.116(16) 0.071(10) -0.035(10) -0.008(9) 0.000(11)
C40 0.032(6) 0.097(11) 0.042(6) 0.007(6) 0.007(5) 0.007(6)
C41 0.045(7) 0.112(14) 0.064(8) 0.001(8) 0.013(7) 0.016(8)
C42 0.054(8) 0.111(13) 0.059(8) 0.023(8) 0.010(7) -0.013(8)
C43 0.054(7) 0.061(8) 0.050(7) 0.014(6) -0.007(6) 0.001(6)
C44 0.100(13) 0.076(12) 0.079(11) 0.012(9) 0.006(10) -0.003(10)
C45 0.144(19) 0.113(16) 0.081(12) 0.038(12) 0.039(13) -0.019(15)
C46 0.044(6) 0.043(6) 0.046(6) 0.003(5) 0.016(5) 0.005(5)
C47 0.083(10) 0.056(8) 0.056(7) 0.008(6) 0.034(7) -0.015(7)
C48 0.068(9) 0.080(10) 0.067(9) 0.011(7) 0.040(7) 0.022(8)
C49 0.030(5) 0.054(7) 0.042(6) 0.003(5) 0.005(4) 0.000(5)
C50 0.041(6) 0.050(7) 0.076(9) -0.007(6) -0.006(6) -0.004(6)
C51 0.040(6) 0.067(9) 0.065(8) 0.001(7) 0.001(6) 0.012(6)
C52 0.042(6) 0.027(5) 0.068(7) 0.001(5) 0.023(5) 0.005(4)
C53 0.053(7) 0.032(6) 0.092(10) -0.015(6) 0.029(7) -0.005(5)
C54 0.052(7) 0.037(6) 0.086(9) 0.017(6) 0.032(7) 0.012(5)
C55 0.102(12) 0.048(8) 0.075(10) -0.007(7) 0.024(9) 0.013(8)

loop_
_atom_type_symbol
_atom_type_description
_atom_type_scat_dispersion_real
_atom_type_scat_dispersion_imag
_atom_type_scat_source
C C 0.0033 0.0016 'International Tables Vol C Tables 4.2.6.8 and 6.1.1.4'
H H 0.0000 0.0000 'International Tables Vol C Tables 4.2.6.8 and 6.1.1.4'
Si Si 0.0817 0.0704 'International Tables Vol C Tables 4.2.6.8 and 6.1.1.4'
Sb Sb -0.5866 1.5461 'International Tables Vol C Tables 4.2.6.8 and 6.1.1.4'
Pb Pb -3.3944 10.1111 'International Tables Vol C Tables 4.2.6.8 and 6.1.1.4'

loop_
_geom_angle_atom_site_label_1
_geom_angle_atom_site_label_2
_geom_angle_atom_site_label_3
_geom_angle
_geom_angle_site_symmetry_1
_geom_angle_site_symmetry_3
_geom_angle_publ_flag
C4 Si1 C1 108.9(5) . . ?
C4 Si1 C7 113.7(6) . . ?
C1 Si1 C7 109.8(6) . . ?
C4 Si1 Sb1 108.5(4) . . ?
C1 Si1 Sb1 110.0(4) . . ?
C7 Si1 Sb1 105.9(4) . . ?
C16 Si2 C13 110.6(7) . . ?
C16 Si2 C10 112.8(8) . . ?
C13 Si2 C10 107.3(5) . . ?
C16 Si2 Sb2 109.2(6) . . ?
C13 Si2 Sb2 107.1(4) . . ?
C10 Si2 Sb2 109.7(3) . . ?
C19 Si3 C25 109.6(6) . . ?
C19 Si3 C22 108.3(7) . . ?
C25 Si3 C22 105.7(6) . . ?
C19 Si3 Sb3 115.9(3) . . ?
C25 Si3 Sb3 110.0(4) . . ?
C22 Si3 Sb3 106.8(5) . . ?
C28 Si4 C31 107.4(5) . . ?
C28 Si4 C34 114.6(5) . . ?
C31 Si4 C34 107.0(5) . . ?
C28 Si4 Sb4 107.0(3) . . ?
C31 Si4 Sb4 111.5(4) . . ?
C34 Si4 Sb4 109.3(3) . . ?
C49 Si5 C46 113.8(5) . . ?
C49 Si5 C52 109.5(5) . . ?
C46 Si5 C52 108.1(5) . . ?
C49 Si5 Sb5 110.2(4) . . ?
C46 Si5 Sb5 107.3(4) . . ?
C52 Si5 Sb5 107.9(4) . . ?
C40 Si6 C37 109.1(7) . . ?
C40 Si6 C43 108.5(7) . . ?
C37 Si6 C43 110.5(7) . . ?
C40 Si6 Sb6 114.3(4) . . ?
C37 Si6 Sb6 107.8(5) . . ?
C43 Si6 Sb6 106.7(4) . . ?
Si1 Sb1 Sb6 110.99(7) . . ?
Si1 Sb1 Pb1 112.87(7) . . ?
Sb6 Sb1 Pb1 119.78(3) . . ?
Si1 Sb1 Pb2 106.40(6) . . ?
Sb6 Sb1 Pb2 108.04(3) . . ?
Pb1 Sb1 Pb2 96.87(3) . . ?
Si2 Sb2 Pb2 114.75(7) . . ?
Si2 Sb2 Pb3 115.82(7) . . ?
Pb2 Sb2 Pb3 117.90(3) . . ?
Si2 Sb2 Pb1 114.29(7) . . ?
Pb2 Sb2 Pb1 97.89(3) . . ?
Pb3 Sb2 Pb1 92.16(2) . . ?
Si3 Sb3 Sb4 114.97(8) . . ?
Si3 Sb3 Pb3 95.19(7) . . ?
Sb4 Sb3 Pb3 95.45(3) . . ?
Si4 Sb4 Sb3 113.67(7) . . ?
Si4 Sb4 Pb4 106.08(6) . . ?
Sb3 Sb4 Pb4 93.09(3) . . ?
Si4 Sb4 Pb2 107.20(6) . . ?
Sb3 Sb4 Pb2 118.31(3) . . ?
Pb4 Sb4 Pb2 117.66(2) . . ?
Si5 Sb5 Pb1 112.14(7) . . ?
Si5 Sb5 Pb4 117.01(7) . . ?
Pb1 Sb5 Pb4 120.39(2) . . ?
Si5 Sb5 Pb3 97.24(7) . . ?
Pb1 Sb5 Pb3 93.61(2) . . ?
Pb4 Sb5 Pb3 110.92(3) . . ?
Si6 Sb6 Sb1 108.27(8) . . ?
Si6 Sb6 Pb4 99.06(8) . . ?
Sb1 Sb6 Pb4 96.61(3) . . ?
Sb5 Pb1 Sb1 86.73(2) . . ?
Sb5 Pb1 Sb2 79.83(2) . . ?
Sb1 Pb1 Sb2 82.06(3) . . ?
Sb2 Pb2 Sb4 88.41(2) . . ?
Sb2 Pb2 Sb1 83.08(3) . . ?
Sb4 Pb2 Sb1 88.17(2) . . ?
Sb3 Pb3 Sb5 93.43(3) . . ?
Sb3 Pb3 Sb2 100.64(3) . . ?
Sb5 Pb3 Sb2 80.12(2) . . ?
Sb6 Pb4 Sb5 99.84(3) . . ?
Sb6 Pb4 Sb4 88.37(3) . . ?
Sb5 Pb4 Sb4 87.12(3) . . ?
C2 C1 C3 111.0(11) . . ?
C2 C1 Si1 114.1(9) . . ?
C3 C1 Si1 112.5(8) . . ?
C5 C4 C6 108.4(11) . . ?
C5 C4 Si1 114.6(8) . . ?
C6 C4 Si1 112.9(9) . . ?
C8 C7 C9 107.8(12) . . ?
C8 C7 Si1 116.7(9) . . ?
C9 C7 Si1 111.0(10) . . ?
C11 C10 C12 109.4(11) . . ?
C11 C10 Si2 114.1(9) . . ?
C12 C10 Si2 113.6(8) . . ?
C14 C13 C15 110.3(13) . . ?
C14 C13 Si2 113.9(9) . . ?
C15 C13 Si2 113.9(9) . . ?
C56 C16 C57 37.1(17) . . ?
C56 C16 C55 121(2) . . ?
C57 C16 C55 119.3(19) . . ?
C56 C16 Si2 120.7(19) . . ?
C57 C16 Si2 119.7(18) . . ?
C55 C16 Si2 115.7(12) . . ?
C20 C19 C21 109.0(11) . . ?
C20 C19 Si3 116.5(8) . . ?
C21 C19 Si3 110.9(9) . . ?
C23 C22 C24 111.6(14) . . ?
C23 C22 Si3 114.8(11) . . ?
C24 C22 Si3 113.3(11) . . ?
C26 C25 C27 110.2(13) . . ?
C26 C25 Si3 115.4(10) . . ?
C27 C25 Si3 113.5(9) . . ?
C29 C28 C30 108.9(10) . . ?
C29 C28 Si4 110.7(8) . . ?
C30 C28 Si4 118.1(7) . . ?
C32 C31 C33 110.2(10) . . ?
C32 C31 Si4 115.1(8) . . ?
C33 C31 Si4 112.4(8) . . ?
C35 C34 C36 109.5(9) . . ?
C35 C34 Si4 114.9(7) . . ?
C36 C34 Si4 111.0(7) . . ?
C38 C37 C39 110.2(13) . . ?
C38 C37 Si6 117.4(13) . . ?
C39 C37 Si6 114.1(12) . . ?
C42 C40 C41 110.8(12) . . ?
C42 C40 Si6 112.6(11) . . ?
C41 C40 Si6 116.7(9) . . ?
C44 C43 C45 108.4(15) . . ?
C44 C43 Si6 114.6(11) . . ?
C45 C43 Si6 113.6(12) . . ?
C47 C46 C48 111.0(11) . . ?
C47 C46 Si5 116.9(9) . . ?
C48 C46 Si5 112.6(8) . . ?
C50 C49 C51 109.1(10) . . ?
C50 C49 Si5 112.3(8) . . ?
C51 C49 Si5 114.1(9) . . ?
C53 C52 C54 110.5(11) . . ?
C53 C52 Si5 113.6(8) . . ?
C54 C52 Si5 111.6(8) . . ?
C57 C56 C16 73(3) . . ?
C56 C57 C16 70(3) . . ?

loop_
_geom_bond_atom_site_label_1
_geom_bond_atom_site_label_2
_geom_bond_distance
_geom_bond_site_symmetry_2
_geom_bond_publ_flag
Si1 C4 1.890(11) . ?
Si1 C1 1.899(12) . ?
Si1 C7 1.900(12) . ?
Si1 Sb1 2.599(3) . ?
Si2 C16 1.880(17) . ?
Si2 C13 1.891(12) . ?
Si2 C10 1.907(11) . ?
Si2 Sb2 2.578(3) . ?
Si3 C19 1.896(13) . ?
Si3 C25 1.908(12) . ?
Si3 C22 1.945(15) . ?
Si3 Sb3 2.599(3) . ?
Si4 C28 1.886(10) . ?
Si4 C31 1.889(11) . ?
Si4 C34 1.911(10) . ?
Si4 Sb4 2.607(3) . ?
Si5 C49 1.890(11) . ?
Si5 C46 1.901(12) . ?
Si5 C52 1.903(11) . ?
Si5 Sb5 2.563(3) . ?
Si6 C40 1.874(13) . ?
Si6 C37 1.902(15) . ?
Si6 C43 1.912(13) . ?
Si6 Sb6 2.607(3) . ?
Sb1 Sb6 2.8162(10) . ?
Sb1 Pb1 3.0006(10) . ?
Sb1 Pb2 3.0077(13) . ?
Sb2 Pb2 2.9466(11) . ?
Sb2 Pb3 2.9728(10) . ?
Sb2 Pb1 3.0143(13) . ?
Sb3 Sb4 2.8255(10) . ?
Sb3 Pb3 2.9574(10) . ?
Sb4 Pb4 2.9774(12) . ?
Sb4 Pb2 2.9894(9) . ?
Sb5 Pb1 2.9456(10) . ?
Sb5 Pb4 2.9605(10) . ?
Sb5 Pb3 2.9700(12) . ?
Sb6 Pb4 2.9482(9) . ?
C1 C2 1.504(16) . ?
C1 C3 1.522(18) . ?
C4 C5 1.531(18) . ?
C4 C6 1.561(17) . ?
C7 C8 1.513(19) . ?
C7 C9 1.572(18) . ?
C10 C11 1.507(17) . ?
C10 C12 1.518(16) . ?
C13 C14 1.519(18) . ?
C13 C15 1.527(17) . ?
C16 C56 1.47(4) . ?
C16 C57 1.49(4) . ?
C16 C55 1.53(3) . ?
C19 C20 1.499(18) . ?
C19 C21 1.546(16) . ?
C22 C23 1.50(2) . ?
C22 C24 1.53(2) . ?
C25 C26 1.50(2) . ?
C25 C27 1.53(2) . ?
C28 C29 1.539(16) . ?
C28 C30 1.548(15) . ?
C31 C32 1.518(15) . ?
C31 C33 1.526(17) . ?
C34 C35 1.525(15) . ?
C34 C36 1.551(15) . ?
C37 C38 1.49(3) . ?
C37 C39 1.55(2) . ?
C40 C42 1.54(2) . ?
C40 C41 1.542(17) . ?
C43 C44 1.48(2) . ?
C43 C45 1.54(3) . ?
C46 C47 1.523(17) . ?
C46 C48 1.532(17) . ?
C49 C50 1.540(17) . ?
C49 C51 1.541(16) . ?
C52 C53 1.501(17) . ?
C52 C54 1.519(18) . ?
C56 C57 0.94(4) . ?

loop_
_geom_torsion_atom_site_label_1
_geom_torsion_atom_site_label_2
_geom_torsion_atom_site_label_3
_geom_torsion_atom_site_label_4
_geom_torsion
_geom_torsion_site_symmetry_1
_geom_torsion_site_symmetry_2
_geom_torsion_site_symmetry_3
_geom_torsion_site_symmetry_4
_geom_torsion_publ_flag
C4 Si1 Sb1 Sb6 64.3(4) . . . . ?
C1 Si1 Sb1 Sb6 -54.7(4) . . . . ?
C7 Si1 Sb1 Sb6 -173.4(4) . . . . ?
C4 Si1 Sb1 Pb1 -73.4(4) . . . . ?
C1 Si1 Sb1 Pb1 167.6(4) . . . . ?
C7 Si1 Sb1 Pb1 49.0(4) . . . . ?
C4 Si1 Sb1 Pb2 -178.4(4) . . . . ?
C1 Si1 Sb1 Pb2 62.6(4) . . . . ?
C7 Si1 Sb1 Pb2 -56.1(4) . . . . ?
C16 Si2 Sb2 Pb2 57.5(7) . . . . ?
C13 Si2 Sb2 Pb2 177.3(4) . . . . ?
C10 Si2 Sb2 Pb2 -66.6(4) . . . . ?
C16 Si2 Sb2 Pb3 -159.8(7) . . . . ?
C13 Si2 Sb2 Pb3 -40.0(4) . . . . ?
C10 Si2 Sb2 Pb3 76.1(4) . . . . ?
C16 Si2 Sb2 Pb1 -54.5(7) . . . . ?
C13 Si2 Sb2 Pb1 65.3(4) . . . . ?
C10 Si2 Sb2 Pb1 -178.5(4) . . . . ?
C19 Si3 Sb3 Sb4 25.6(5) . . . . ?
C25 Si3 Sb3 Sb4 -99.3(5) . . . . ?
C22 Si3 Sb3 Sb4 146.4(5) . . . . ?
C19 Si3 Sb3 Pb3 -72.8(5) . . . . ?
C25 Si3 Sb3 Pb3 162.2(5) . . . . ?
C22 Si3 Sb3 Pb3 48.0(5) . . . . ?
C28 Si4 Sb4 Sb3 171.5(3) . . . . ?
C31 Si4 Sb4 Sb3 54.3(4) . . . . ?
C34 Si4 Sb4 Sb3 -63.9(4) . . . . ?
C28 Si4 Sb4 Pb4 70.7(4) . . . . ?
C31 Si4 Sb4 Pb4 -46.5(4) . . . . ?
C34 Si4 Sb4 Pb4 -164.7(3) . . . . ?
C28 Si4 Sb4 Pb2 -55.8(4) . . . . ?
C31 Si4 Sb4 Pb2 -173.0(4) . . . . ?
C34 Si4 Sb4 Pb2 68.8(4) . . . . ?
Si3 Sb3 Sb4 Si4 76.89(10) . . . . ?
Pb3 Sb3 Sb4 Si4 175.21(6) . . . . ?
Si3 Sb3 Sb4 Pb4 -174.05(8) . . . . ?
Pb3 Sb3 Sb4 Pb4 -75.73(3) . . . . ?
Si3 Sb3 Sb4 Pb2 -50.19(9) . . . . ?
Pb3 Sb3 Sb4 Pb2 48.13(4) . . . . ?
C49 Si5 Sb5 Pb1 63.4(4) . . . . ?
C46 Si5 Sb5 Pb1 -61.0(4) . . . . ?
C52 Si5 Sb5 Pb1 -177.2(4) . . . . ?
C49 Si5 Sb5 Pb4 -81.7(4) . . . . ?
C46 Si5 Sb5 Pb4 153.9(4) . . . . ?
C52 Si5 Sb5 Pb4 37.7(4) . . . . ?
C49 Si5 Sb5 Pb3 160.3(4) . . . . ?
C46 Si5 Sb5 Pb3 36.0(4) . . . . ?
C52 Si5 Sb5 Pb3 -80.2(4) . . . . ?
C40 Si6 Sb6 Sb1 -45.5(6) . . . . ?
C37 Si6 Sb6 Sb1 75.9(6) . . . . ?
C43 Si6 Sb6 Sb1 -165.4(5) . . . . ?
C40 Si6 Sb6 Pb4 54.6(6) . . . . ?
C37 Si6 Sb6 Pb4 176.0(6) . . . . ?
C43 Si6 Sb6 Pb4 -65.3(5) . . . . ?
Si1 Sb1 Sb6 Si6 -78.07(11) . . . . ?
Pb1 Sb1 Sb6 Si6 56.29(8) . . . . ?
Pb2 Sb1 Sb6 Si6 165.64(8) . . . . ?
Si1 Sb1 Sb6 Pb4 -179.91(7) . . . . ?
Pb1 Sb1 Sb6 Pb4 -45.55(4) . . . . ?
Pb2 Sb1 Sb6 Pb4 63.79(3) . . . . ?
Si5 Sb5 Pb1 Sb1 -150.06(7) . . . . ?
Pb4 Sb5 Pb1 Sb1 -6.24(3) . . . . ?
Pb3 Sb5 Pb1 Sb1 110.62(3) . . . . ?
Si5 Sb5 Pb1 Sb2 127.42(7) . . . . ?
Pb4 Sb5 Pb1 Sb2 -88.76(3) . . . . ?
Pb3 Sb5 Pb1 Sb2 28.10(2) . . . . ?
Si1 Sb1 Pb1 Sb5 166.37(7) . . . . ?
Sb6 Sb1 Pb1 Sb5 32.80(3) . . . . ?
Pb2 Sb1 Pb1 Sb5 -82.57(2) . . . . ?
Si1 Sb1 Pb1 Sb2 -113.45(7) . . . . ?
Sb6 Sb1 Pb1 Sb2 112.98(3) . . . . ?
Pb2 Sb1 Pb1 Sb2 -2.39(2) . . . . ?
Si2 Sb2 Pb1 Sb5 -147.73(8) . . . . ?
Pb2 Sb2 Pb1 Sb5 90.52(2) . . . . ?
Pb3 Sb2 Pb1 Sb5 -28.04(2) . . . . ?
Si2 Sb2 Pb1 Sb1 124.20(8) . . . . ?
Pb2 Sb2 Pb1 Sb1 2.44(2) . . . . ?
Pb3 Sb2 Pb1 Sb1 -116.11(2) . . . . ?
Si2 Sb2 Pb2 Sb4 147.81(8) . . . . ?
Pb3 Sb2 Pb2 Sb4 5.91(3) . . . . ?
Pb1 Sb2 Pb2 Sb4 -90.78(2) . . . . ?
Si2 Sb2 Pb2 Sb1 -123.84(8) . . . . ?
Pb3 Sb2 Pb2 Sb1 94.26(3) . . . . ?
Pb1 Sb2 Pb2 Sb1 -2.43(2) . . . . ?
Si4 Sb4 Pb2 Sb2 -164.61(6) . . . . ?
Sb3 Sb4 Pb2 Sb2 -34.50(3) . . . . ?
Pb4 Sb4 Pb2 Sb2 76.07(3) . . . . ?
Si4 Sb4 Pb2 Sb1 112.27(6) . . . . ?
Sb3 Sb4 Pb2 Sb1 -117.63(4) . . . . ?
Pb4 Sb4 Pb2 Sb1 -7.05(3) . . . . ?
Si1 Sb1 Pb2 Sb2 118.76(7) . . . . ?
Sb6 Sb1 Pb2 Sb2 -121.99(3) . . . . ?
Pb1 Sb1 Pb2 Sb2 2.44(2) . . . . ?
Si1 Sb1 Pb2 Sb4 -152.62(7) . . . . ?
Sb6 Sb1 Pb2 Sb4 -33.37(3) . . . . ?
Pb1 Sb1 Pb2 Sb4 91.06(2) . . . . ?
Si3 Sb3 Pb3 Sb5 161.96(8) . . . . ?
Sb4 Sb3 Pb3 Sb5 46.21(3) . . . . ?
Si3 Sb3 Pb3 Sb2 81.38(8) . . . . ?
Sb4 Sb3 Pb3 Sb2 -34.37(3) . . . . ?
Si5 Sb5 Pb3 Sb3 118.41(7) . . . . ?
Pb1 Sb5 Pb3 Sb3 -128.72(2) . . . . ?
Pb4 Sb5 Pb3 Sb3 -4.19(3) . . . . ?
Si5 Sb5 Pb3 Sb2 -141.38(7) . . . . ?
Pb1 Sb5 Pb3 Sb2 -28.50(2) . . . . ?
Pb4 Sb5 Pb3 Sb2 96.03(3) . . . . ?
Si2 Sb2 Pb3 Sb3 -122.18(8) . . . . ?
Pb2 Sb2 Pb3 Sb3 19.32(3) . . . . ?
Pb1 Sb2 Pb3 Sb3 119.43(3) . . . . ?
Si2 Sb2 Pb3 Sb5 146.15(8) . . . . ?
Pb2 Sb2 Pb3 Sb5 -72.35(3) . . . . ?
Pb1 Sb2 Pb3 Sb5 27.76(2) . . . . ?
Si6 Sb6 Pb4 Sb5 -78.44(8) . . . . ?
Sb1 Sb6 Pb4 Sb5 31.32(3) . . . . ?
Si6 Sb6 Pb4 Sb4 -165.24(7) . . . . ?
Sb1 Sb6 Pb4 Sb4 -55.47(3) . . . . ?
Si5 Sb5 Pb4 Sb6 125.09(8) . . . . ?
Pb1 Sb5 Pb4 Sb6 -17.04(3) . . . . ?
Pb3 Sb5 Pb4 Sb6 -124.64(2) . . . . ?
Si5 Sb5 Pb4 Sb4 -147.06(7) . . . . ?
Pb1 Sb5 Pb4 Sb4 70.80(3) . . . . ?
Pb3 Sb5 Pb4 Sb4 -36.80(3) . . . . ?
Si4 Sb4 Pb4 Sb6 -79.03(7) . . . . ?
Sb3 Sb4 Pb4 Sb6 165.25(2) . . . . ?
Pb2 Sb4 Pb4 Sb6 40.88(3) . . . . ?
Si4 Sb4 Pb4 Sb5 -178.97(7) . . . . ?
Sb3 Sb4 Pb4 Sb5 65.31(3) . . . . ?
Pb2 Sb4 Pb4 Sb5 -59.06(3) . . . . ?
C4 Si1 C1 C2 175.2(9) . . . . ?
C7 Si1 C1 C2 50.2(10) . . . . ?
Sb1 Si1 C1 C2 -66.0(9) . . . . ?
C4 Si1 C1 C3 -57.2(10) . . . . ?
C7 Si1 C1 C3 177.8(9) . . . . ?
Sb1 Si1 C1 C3 61.6(9) . . . . ?
C1 Si1 C4 C5 -172.4(9) . . . . ?
C7 Si1 C4 C5 -49.6(11) . . . . ?
Sb1 Si1 C4 C5 67.9(10) . . . . ?
C1 Si1 C4 C6 -47.7(13) . . . . ?
C7 Si1 C4 C6 75.1(12) . . . . ?
Sb1 Si1 C4 C6 -167.4(10) . . . . ?
C4 Si1 C7 C8 65.4(11) . . . . ?
C1 Si1 C7 C8 -172.4(10) . . . . ?
Sb1 Si1 C7 C8 -53.6(10) . . . . ?
C4 Si1 C7 C9 -58.7(12) . . . . ?
C1 Si1 C7 C9 63.6(12) . . . . ?
Sb1 Si1 C7 C9 -177.7(10) . . . . ?
C16 Si2 C10 C11 -57.1(11) . . . . ?
C13 Si2 C10 C11 -179.1(9) . . . . ?
Sb2 Si2 C10 C11 64.9(9) . . . . ?
C16 Si2 C10 C12 69.2(13) . . . . ?
C13 Si2 C10 C12 -52.9(12) . . . . ?
Sb2 Si2 C10 C12 -168.9(10) . . . . ?
C16 Si2 C13 C14 -168.1(11) . . . . ?
C10 Si2 C13 C14 -44.7(10) . . . . ?
Sb2 Si2 C13 C14 73.0(9) . . . . ?
C16 Si2 C13 C15 64.3(13) . . . . ?
C10 Si2 C13 C15 -172.4(11) . . . . ?
Sb2 Si2 C13 C15 -54.7(11) . . . . ?
C13 Si2 C16 C56 -12(2) . . . . ?
C10 Si2 C16 C56 -133(2) . . . . ?
Sb2 Si2 C16 C56 105(2) . . . . ?
C13 Si2 C16 C57 31(2) . . . . ?
C10 Si2 C16 C57 -89(2) . . . . ?
Sb2 Si2 C16 C57 148(2) . . . . ?
C13 Si2 C16 C55 -175.1(13) . . . . ?
C10 Si2 C16 C55 64.7(16) . . . . ?
Sb2 Si2 C16 C55 -57.5(16) . . . . ?
C25 Si3 C19 C20 74.7(10) . . . . ?
C22 Si3 C19 C20 -170.4(9) . . . . ?
Sb3 Si3 C19 C20 -50.5(10) . . . . ?
C25 Si3 C19 C21 -50.7(11) . . . . ?
C22 Si3 C19 C21 64.1(11) . . . . ?
Sb3 Si3 C19 C21 -175.9(8) . . . . ?
C19 Si3 C22 C23 159.4(10) . . . . ?
C25 Si3 C22 C23 -83.2(11) . . . . ?
Sb3 Si3 C22 C23 33.9(11) . . . . ?
C19 Si3 C22 C24 29.6(12) . . . . ?
C25 Si3 C22 C24 147.0(10) . . . . ?
Sb3 Si3 C22 C24 -95.9(11) . . . . ?
C19 Si3 C25 C26 170.4(11) . . . . ?
C22 Si3 C25 C26 53.8(12) . . . . ?
Sb3 Si3 C25 C26 -61.1(11) . . . . ?
C19 Si3 C25 C27 -61.1(11) . . . . ?
C22 Si3 C25 C27 -177.6(11) . . . . ?
Sb3 Si3 C25 C27 67.5(11) . . . . ?
C31 Si4 C28 C29 -64.9(9) . . . . ?
C34 Si4 C28 C29 53.8(9) . . . . ?
Sb4 Si4 C28 C29 175.2(7) . . . . ?
C31 Si4 C28 C30 168.6(8) . . . . ?
C34 Si4 C28 C30 -72.6(9) . . . . ?
Sb4 Si4 C28 C30 48.7(9) . . . . ?
C28 Si4 C31 C32 -49.7(10) . . . . ?
C34 Si4 C31 C32 -173.2(8) . . . . ?
Sb4 Si4 C31 C32 67.2(9) . . . . ?
C28 Si4 C31 C33 -177.0(8) . . . . ?
C34 Si4 C31 C33 59.5(10) . . . . ?
Sb4 Si4 C31 C33 -60.1(9) . . . . ?
C28 Si4 C34 C35 -75.4(10) . . . . ?
C31 Si4 C34 C35 43.6(10) . . . . ?
Sb4 Si4 C34 C35 164.5(8) . . . . ?
C28 Si4 C34 C36 49.5(9) . . . . ?
C31 Si4 C34 C36 168.4(8) . . . . ?
Sb4 Si4 C34 C36 -70.6(8) . . . . ?
C40 Si6 C37 C38 169.1(13) . . . . ?
C43 Si6 C37 C38 -71.7(14) . . . . ?
Sb6 Si6 C37 C38 44.5(14) . . . . ?
C40 Si6 C37 C39 -59.8(15) . . . . ?
C43 Si6 C37 C39 59.4(15) . . . . ?
Sb6 Si6 C37 C39 175.6(12) . . . . ?
C37 Si6 C40 C42 -47.4(11) . . . . ?
C43 Si6 C40 C42 -167.8(9) . . . . ?
Sb6 Si6 C40 C42 73.3(10) . . . . ?
C37 Si6 C40 C41 82.4(13) . . . . ?
C43 Si6 C40 C41 -38.0(14) . . . . ?
Sb6 Si6 C40 C41 -156.9(11) . . . . ?
C40 Si6 C43 C44 -54.0(13) . . . . ?
C37 Si6 C43 C44 -173.5(12) . . . . ?
Sb6 Si6 C43 C44 69.6(13) . . . . ?
C40 Si6 C43 C45 -179.4(12) . . . . ?
C37 Si6 C43 C45 61.1(13) . . . . ?
Sb6 Si6 C43 C45 -55.8(12) . . . . ?
C49 Si5 C46 C47 -68.3(11) . . . . ?
C52 Si5 C46 C47 170.0(9) . . . . ?
Sb5 Si5 C46 C47 53.9(10) . . . . ?
C49 Si5 C46 C48 62.0(11) . . . . ?
C52 Si5 C46 C48 -59.7(11) . . . . ?
Sb5 Si5 C46 C48 -175.8(9) . . . . ?
C46 Si5 C49 C50 49.8(11) . . . . ?
C52 Si5 C49 C50 170.8(9) . . . . ?
Sb5 Si5 C49 C50 -70.7(10) . . . . ?
C46 Si5 C49 C51 -74.9(11) . . . . ?
C52 Si5 C49 C51 46.1(11) . . . . ?
Sb5 Si5 C49 C51 164.6(9) . . . . ?
C49 Si5 C52 C53 180.0(9) . . . . ?
C46 Si5 C52 C53 -55.6(10) . . . . ?
Sb5 Si5 C52 C53 60.1(9) . . . . ?
C49 Si5 C52 C54 54.2(10) . . . . ?
C46 Si5 C52 C54 178.6(8) . . . . ?
Sb5 Si5 C52 C54 -65.7(9) . . . . ?
C55 C16 C56 C57 -98(4) . . . . ?
Si2 C16 C56 C57 100(3) . . . . ?
C55 C16 C57 C56 104(4) . . . . ?
Si2 C16 C57 C56 -103(3) . . . . ?
